data_7113968
loop_
_publ_author_name
'Prem Lama'
'Raj Kumar Das'
'Vincent J. Smith'
'Leonard J. Barbour'

_publ_section_title
;
 A combined stretching-tilting mechanism produces negative, zero and
 positive linear thermal expansion in a semi-flexible Cd(II)-MOF
;
_journal_name_full Chem.Commun.
_journal_page_first 6464
_journal_paper_doi 10.1039/C4CC02634A
_journal_volume 50
_journal_year 2014
_chemical_formula_moiety 'C53 H58 Cd2 N7 O19'
_chemical_formula_sum 'C53 H58 Cd2 N7 O19'
_chemical_formula_weight 1321.86
_chemical_name_common 1
_chemical_name_systematic
; 
 ? 
;
_space_group_IT_number 2
_symmetry_cell_setting triclinic
_symmetry_space_group_name_Hall '-P 1'
_symmetry_space_group_name_H-M 'P -1'
_atom_sites_solution_hydrogens geom
_atom_sites_solution_primary direct
_atom_sites_solution_secondary difmap
_audit_creation_method SHELXL-97
_cell_angle_alpha 75.021(1)
_cell_angle_beta 76.614(1)
_cell_angle_gamma 88.221(1)
_cell_formula_units_Z 1
_cell_length_a 10.2804(9)
_cell_length_b 12.0976(11)
_cell_length_c 12.6532(11)
_cell_measurement_reflns_used 573
_cell_measurement_temperature 200(2)
_cell_measurement_theta_max 26.04
_cell_measurement_theta_min 1.71
_cell_volume 1478.2(2)
_computing_cell_refinement 'SAINT (Bruker, 2009)'
_computing_data_collection 'APEX2 (Bruker, 2009)'
_computing_data_reduction SAINT
_computing_structure_refinement 'SHELXL-97 (Sheldrick, 1997)'
_computing_structure_solution 'SHELXS-97 (Sheldrick, 1990)'
_diffrn_ambient_temperature 200(2)
_diffrn_measured_fraction_theta_full 0.995
_diffrn_measured_fraction_theta_max 0.995
_diffrn_measurement_device_type 'Bruker Apex DUO CCD area-detector'
_diffrn_measurement_method \w
_diffrn_radiation_monochromator graphite
_diffrn_radiation_source 'fine-focus sealed tube'
_diffrn_radiation_type MoK\a
_diffrn_radiation_wavelength 0.71073
_diffrn_reflns_av_R_equivalents 0.0255
_diffrn_reflns_av_sigmaI/netI 0.0350
_diffrn_reflns_limit_h_max 12
_diffrn_reflns_limit_h_min -12
_diffrn_reflns_limit_k_max 14
_diffrn_reflns_limit_k_min -14
_diffrn_reflns_limit_l_max 15
_diffrn_reflns_limit_l_min -14
_diffrn_reflns_number 13055
_diffrn_reflns_theta_full 26.04
_diffrn_reflns_theta_max 26.04
_diffrn_reflns_theta_min 1.71
_exptl_absorpt_coefficient_mu 0.796
_exptl_absorpt_correction_T_max 0.9155
_exptl_absorpt_correction_T_min 0.6417
_exptl_absorpt_correction_type multi-scan
_exptl_absorpt_process_details SADABS
_exptl_crystal_colour colorless
_exptl_crystal_density_diffrn 1.485
_exptl_crystal_density_method 'not measured'
_exptl_crystal_description needle
_exptl_crystal_F_000 673
_exptl_crystal_size_max 0.612
_exptl_crystal_size_mid 0.198
_exptl_crystal_size_min 0.113
_refine_diff_density_max 0.613
_refine_diff_density_min -0.472
_refine_diff_density_rms 0.068
_refine_ls_extinction_method none
_refine_ls_goodness_of_fit_ref 1.007
_refine_ls_hydrogen_treatment refU
_refine_ls_matrix_type full
_refine_ls_number_parameters 441
_refine_ls_number_reflns 5817
_refine_ls_number_restraints 4
_refine_ls_restrained_S_all 1.013
_refine_ls_R_factor_all 0.0297
_refine_ls_R_factor_gt 0.0270
_refine_ls_shift/su_max 0.056
_refine_ls_shift/su_mean 0.002
_refine_ls_structure_factor_coef Fsqd
_refine_ls_weighting_details 'calc w=1/[\s^2^(Fo^2^)+(0.0422P)^2^+0.5107P] where P=(Fo^2^+2Fc^2^)/3'
_refine_ls_weighting_scheme calc
_refine_ls_wR_factor_gt 0.0702
_refine_ls_wR_factor_ref 0.0722
_reflns_number_gt 5388
_reflns_number_total 5817
_reflns_threshold_expression >2sigma(I)
_cod_data_source_file c4cc02634a3.cif
_cod_data_source_block 200
_cod_original_sg_symbol_H-M P-1
_cod_database_code 7113968

loop_
_symmetry_equiv_pos_as_xyz
'x, y, z'
'-x, -y, -z'

loop_
_atom_site_label
_atom_site_type_symbol
_atom_site_fract_x
_atom_site_fract_y
_atom_site_fract_z
_atom_site_U_iso_or_equiv
_atom_site_adp_type
_atom_site_occupancy
_atom_site_symmetry_multiplicity
_atom_site_calc_flag
_atom_site_refinement_flags
_atom_site_disorder_assembly
_atom_site_disorder_group
Cd1 Cd 0.602244(14) 0.981680(12) 0.627985(13) 0.01806(7) Uani 1 1 d . . .
O1 O 0.43120(15) 1.10162(14) 0.65045(14) 0.0267(4) Uani 1 1 d . . .
O2 O 0.35730(16) 0.98087(13) 0.57074(13) 0.0231(3) Uani 1 1 d . . .
O3 O -0.15297(16) 0.96200(14) 0.64255(15) 0.0288(4) Uani 1 1 d . . .
O4 O -0.24588(15) 1.12911(14) 0.59956(14) 0.0258(4) Uani 1 1 d . . .
O5 O -0.0274(2) 1.45930(18) 0.6735(2) 0.0608(7) Uani 1 1 d . . .
O6 O 0.19267(17) 1.47716(14) 0.60403(17) 0.0335(4) Uani 1 1 d . . .
H6A H 0.1789 1.5465 0.6017 0.040 Uiso 1 1 calc R . .
O7 O 1.1016(7) -0.0911(6) 0.8622(5) 0.0893(19) Uani 0.50 1 d P . .
N1 N 0.59886(19) 0.78965(15) 0.63477(16) 0.0214(4) Uani 1 1 d . . .
N2 N 0.4478(2) 0.08035(17) 1.17083(17) 0.0284(5) Uani 1 1 d . . .
N3 N 1.0000 0.0000 1.0000 0.0661(12) Uani 1 2 d S . .
C1 C 0.3431(2) 1.06629(18) 0.61226(18) 0.0202(5) Uani 1 1 d . . .
C2 C 0.2139(2) 1.12891(18) 0.61736(18) 0.0189(4) Uani 1 1 d . . .
C3 C 0.0995(2) 1.07338(18) 0.61299(18) 0.0186(4) Uani 1 1 d . . .
H3 H 0.1038 0.9972 0.6053 0.022 Uiso 1 1 calc R . .
C4 C -0.0211(2) 1.12948(19) 0.61992(19) 0.0214(5) Uani 1 1 d . . .
C5 C -0.1474(2) 1.06884(19) 0.62054(19) 0.0219(5) Uani 1 1 d . . .
C6 C -0.0260(2) 1.24129(19) 0.6291(2) 0.0239(5) Uani 1 1 d . . .
H6 H -0.1084 1.2797 0.6340 0.029 Uiso 1 1 calc R . .
C7 C 0.0889(2) 1.29784(19) 0.6313(2) 0.0230(5) Uani 1 1 d . . .
C8 C 0.0780(2) 1.4193(2) 0.6380(2) 0.0307(6) Uani 1 1 d . . .
C9 C 0.2088(2) 1.24118(19) 0.62694(19) 0.0212(5) Uani 1 1 d . . .
H9 H 0.2869 1.2788 0.6305 0.025 Uiso 1 1 calc R . .
C10 C 0.4933(2) 0.7361(2) 0.6220(2) 0.0261(5) Uani 1 1 d . . .
H10 H 0.4174 0.7794 0.6083 0.031 Uiso 1 1 calc R . .
C11 C 0.4905(2) 0.6203(2) 0.6279(2) 0.0286(5) Uani 1 1 d . . .
H11 H 0.4139 0.5859 0.6179 0.034 Uiso 1 1 calc R . .
C12 C 0.5985(2) 0.55457(19) 0.64836(19) 0.0243(5) Uani 1 1 d . . .
C13 C 0.7087(2) 0.6107(2) 0.6596(2) 0.0277(5) Uani 1 1 d . . .
H13 H 0.7862 0.5695 0.6723 0.033 Uiso 1 1 calc R . .
C14 C 0.7047(2) 0.7257(2) 0.6521(2) 0.0262(5) Uani 1 1 d . . .
H14 H 0.7812 0.7623 0.6597 0.031 Uiso 1 1 calc R . .
C15 C 0.5957(3) 0.42654(19) 0.6644(2) 0.0295(5) Uani 1 1 d . . .
H15A H 0.6838 0.4026 0.6275 0.035 Uiso 1 1 calc R . .
H15B H 0.5274 0.4051 0.6288 0.035 Uiso 1 1 calc R . .
C16 C 0.5629(3) 0.3655(2) 0.7893(2) 0.0350(6) Uani 1 1 d . . .
H16A H 0.4763 0.3924 0.8257 0.042 Uiso 1 1 calc R . .
H16B H 0.6325 0.3868 0.8237 0.042 Uiso 1 1 calc R . .
C17 C 0.5546(3) 0.2353(2) 0.8132(2) 0.0350(6) Uani 1 1 d . . .
H17A H 0.4864 0.2133 0.7779 0.042 Uiso 1 1 calc R . .
H17B H 0.6419 0.2074 0.7792 0.042 Uiso 1 1 calc R . .
C18 C 0.5188(3) 0.17964(19) 0.9372(2) 0.0307(6) Uani 1 1 d . . .
C19 C 0.3908(3) 0.1857(3) 1.0004(2) 0.0424(7) Uani 1 1 d . . .
H19 H 0.3240 0.2242 0.9651 0.051 Uiso 1 1 calc R . .
C20 C 0.3600(3) 0.1357(2) 1.1152(2) 0.0404(7) Uani 1 1 d . . .
H20 H 0.2713 0.1412 1.1565 0.048 Uiso 1 1 calc R . .
C21 C 0.5711(3) 0.0744(2) 1.1096(2) 0.0356(6) Uani 1 1 d . . .
H21 H 0.6359 0.0350 1.1469 0.043 Uiso 1 1 calc R . .
C22 C 0.6096(3) 0.1224(2) 0.9949(2) 0.0363(6) Uani 1 1 d . . .
H22 H 0.6990 0.1159 0.9558 0.044 Uiso 1 1 calc R . .
C23 C 1.0609(14) 0.0089(12) 0.8940(8) 0.115(4) Uani 0.50 1 d P . .
C24 C 0.9723(10) 0.0977(8) 1.0451(8) 0.079(2) Uani 0.50 1 d P . .
C25 C 0.9308(11) -0.1081(8) 1.0778(8) 0.089(3) Uani 0.50 1 d P . .
O8A O 0.1183(7) 0.3421(6) 1.0584(5) 0.089(3) Uani 0.494(8) 1 d P A 1
N4A N 0.1723(19) 0.520(2) 0.9758(17) 0.070(5) Uani 0.494(8) 1 d P A 1
C26A C 0.1398(13) 0.4392(12) 1.0657(10) 0.076(3) Uani 0.494(8) 1 d P A 1
H26A H 0.1323 0.4538 1.1371 0.091 Uiso 0.494(8) 1 calc PR A 1
C27A C 0.178(2) 0.507(2) 0.8669(12) 0.126(8) Uani 0.494(8) 1 d P A 1
H27A H 0.2259 0.4380 0.8575 0.190 Uiso 0.494(8) 1 calc PR A 1
H27B H 0.2253 0.5742 0.8108 0.190 Uiso 0.494(8) 1 calc PR A 1
H27C H 0.0871 0.5015 0.8569 0.190 Uiso 0.494(8) 1 calc PR A 1
C28A C 0.193(3) 0.6394(16) 0.981(2) 0.194(12) Uani 0.494(8) 1 d P A 1
H28A H 0.1627 0.6442 1.0593 0.290 Uiso 0.494(8) 1 calc PR A 1
H28B H 0.1409 0.6912 0.9345 0.290 Uiso 0.494(8) 1 calc PR A 1
H28C H 0.2878 0.6616 0.9537 0.290 Uiso 0.494(8) 1 calc PR A 1
O8B O 0.1424(8) 0.3588(6) 0.9016(7) 0.107(3) Uani 0.506(8) 1 d P A 2
N4B N 0.2122(18) 0.5149(19) 0.9487(17) 0.060(4) Uani 0.506(8) 1 d P A 2
C26B C 0.1689(12) 0.4585(9) 0.8844(9) 0.102(7) Uani 0.506(8) 1 d P A 2
H26B H 0.1574 0.5049 0.8143 0.122 Uiso 0.506(8) 1 calc PR A 2
H2W1 H 0.2121 1.7424 0.5432 0.049(10) Uiso 1 1 d RD . .
H1W1 H 0.1246 1.7156 0.6436 0.053(10) Uiso 1 1 d RD . .
H1W2 H -0.0419 0.8442 0.7083 0.051(10) Uiso 1 1 d RD . .
H2W2 H -0.0219 0.7560 0.7900 0.11(2) Uiso 1 1 d RD . .
C27B C 0.2169(13) 0.4481(11) 1.0620(10) 0.076(3) Uani 0.506(8) 1 d P A 2
H27D H 0.1698 0.3741 1.0786 0.113 Uiso 0.506(8) 1 calc PR A 2
H27E H 0.1736 0.4899 1.1169 0.113 Uiso 0.506(8) 1 calc PR A 2
H27F H 0.3103 0.4353 1.0665 0.113 Uiso 0.506(8) 1 calc PR A 2
C28B C 0.254(2) 0.6322(16) 0.9186(15) 0.121(7) Uani 0.506(8) 1 d P A 2
H28D H 0.2384 0.6696 0.8441 0.182 Uiso 0.506(8) 1 calc PR A 2
H28E H 0.3491 0.6379 0.9168 0.182 Uiso 0.506(8) 1 calc PR A 2
H28F H 0.2021 0.6699 0.9741 0.182 Uiso 0.506(8) 1 calc PR A 2
O1W O 0.18436(19) 1.69134(15) 0.59746(17) 0.0360(4) Uani 1 1 d D . .
O2W O 0.0045(2) 0.78950(19) 0.7372(2) 0.0514(5) Uani 1 1 d D . .

loop_
_atom_site_aniso_label
_atom_site_aniso_U_11
_atom_site_aniso_U_22
_atom_site_aniso_U_33
_atom_site_aniso_U_23
_atom_site_aniso_U_13
_atom_site_aniso_U_12
Cd1 0.01488(9) 0.01597(9) 0.02327(10) -0.00419(7) -0.00544(7) 0.00154(6)
O1 0.0178(8) 0.0318(9) 0.0345(10) -0.0115(8) -0.0113(7) 0.0075(7)
O2 0.0227(8) 0.0179(8) 0.0265(9) -0.0040(7) -0.0038(7) 0.0054(6)
O3 0.0212(8) 0.0223(8) 0.0440(11) -0.0084(8) -0.0094(8) -0.0020(7)
O4 0.0148(8) 0.0266(8) 0.0365(10) -0.0067(7) -0.0086(7) 0.0012(6)
O5 0.0249(11) 0.0349(11) 0.131(2) -0.0402(13) -0.0151(12) 0.0105(9)
O6 0.0271(9) 0.0189(8) 0.0562(12) -0.0131(8) -0.0092(8) 0.0015(7)
O7 0.117(5) 0.096(5) 0.058(4) -0.021(3) -0.025(4) 0.006(4)
N1 0.0223(10) 0.0177(9) 0.0236(10) -0.0032(8) -0.0064(8) 0.0002(7)
N2 0.0337(12) 0.0237(10) 0.0252(11) -0.0034(8) -0.0054(9) 0.0038(9)
N3 0.084(3) 0.074(3) 0.042(2) -0.011(2) -0.019(2) -0.010(2)
C1 0.0160(11) 0.0201(11) 0.0191(11) 0.0015(9) -0.0011(9) 0.0027(8)
C2 0.0159(10) 0.0215(11) 0.0188(11) -0.0039(9) -0.0043(9) 0.0021(8)
C3 0.0161(10) 0.0177(10) 0.0205(11) -0.0027(9) -0.0040(9) 0.0009(8)
C4 0.0165(11) 0.0230(11) 0.0249(12) -0.0068(9) -0.0044(9) -0.0007(9)
C5 0.0181(11) 0.0259(12) 0.0217(12) -0.0073(9) -0.0027(9) -0.0030(9)
C6 0.0147(11) 0.0237(11) 0.0341(13) -0.0080(10) -0.0073(10) 0.0043(9)
C7 0.0199(11) 0.0198(11) 0.0311(13) -0.0082(10) -0.0079(10) 0.0026(9)
C8 0.0221(12) 0.0243(12) 0.0494(16) -0.0115(11) -0.0140(11) 0.0040(10)
C9 0.0169(11) 0.0223(11) 0.0243(12) -0.0054(9) -0.0052(9) -0.0014(9)
C10 0.0217(12) 0.0219(11) 0.0331(13) -0.0018(10) -0.0090(10) 0.0011(9)
C11 0.0266(13) 0.0215(12) 0.0384(14) -0.0035(10) -0.0131(11) -0.0031(10)
C12 0.0317(13) 0.0184(11) 0.0200(12) -0.0017(9) -0.0043(10) 0.0020(9)
C13 0.0260(12) 0.0233(12) 0.0329(14) -0.0041(10) -0.0095(11) 0.0073(10)
C14 0.0223(12) 0.0234(12) 0.0335(14) -0.0049(10) -0.0105(10) 0.0028(9)
C15 0.0426(15) 0.0189(12) 0.0257(13) -0.0050(10) -0.0065(11) 0.0024(10)
C16 0.0590(18) 0.0188(12) 0.0258(13) -0.0038(10) -0.0090(12) 0.0009(11)
C17 0.0587(18) 0.0193(12) 0.0240(13) -0.0038(10) -0.0058(12) 0.0007(11)
C18 0.0489(16) 0.0160(11) 0.0247(13) -0.0041(10) -0.0047(11) -0.0017(10)
C19 0.0461(17) 0.0445(17) 0.0320(15) -0.0019(13) -0.0108(13) 0.0151(13)
C20 0.0384(16) 0.0441(16) 0.0317(15) -0.0031(13) -0.0036(12) 0.0149(13)
C21 0.0337(14) 0.0371(14) 0.0319(14) -0.0022(12) -0.0072(12) 0.0033(11)
C22 0.0359(15) 0.0334(14) 0.0320(15) -0.0024(11) 0.0010(12) -0.0011(11)
C23 0.150(11) 0.126(10) 0.046(5) -0.020(6) 0.019(6) 0.013(8)
C24 0.090(7) 0.077(6) 0.079(6) -0.026(5) -0.028(5) -0.004(5)
C25 0.102(7) 0.065(5) 0.077(6) 0.002(5) 0.008(5) -0.016(5)
O8A 0.096(5) 0.060(4) 0.076(4) 0.014(3) 0.013(3) 0.022(3)
N4A 0.061(9) 0.070(8) 0.064(11) 0.016(7) -0.023(7) -0.001(6)
C26A 0.091(9) 0.080(8) 0.052(5) -0.006(5) -0.022(7) 0.028(7)
C27A 0.130(13) 0.18(2) 0.041(6) -0.006(9) 0.003(7) 0.028(12)
C28A 0.18(2) 0.075(10) 0.33(3) 0.025(18) -0.16(3) -0.034(12)
O8B 0.148(7) 0.072(5) 0.134(7) -0.039(4) -0.089(5) 0.017(4)
N4B 0.076(11) 0.060(5) 0.049(8) -0.020(6) -0.020(7) 0.006(7)
C26B 0.121(12) 0.111(12) 0.127(15) -0.079(11) -0.086(11) 0.062(10)
C27B 0.085(8) 0.087(7) 0.056(5) -0.007(5) -0.032(7) 0.019(7)
C28B 0.177(19) 0.072(8) 0.096(9) -0.025(7) 0.011(9) -0.022(9)
O1W 0.0397(11) 0.0203(9) 0.0455(12) -0.0043(9) -0.0097(9) 0.0024(8)
O2W 0.0451(13) 0.0372(11) 0.0617(15) -0.0005(11) -0.0072(11) 0.0111(10)

loop_
_atom_type_symbol
_atom_type_description
_atom_type_scat_dispersion_real
_atom_type_scat_dispersion_imag
_atom_type_scat_source
C C 0.0033 0.0016 'International Tables Vol C Tables 4.2.6.8 and 6.1.1.4'
H H 0.0000 0.0000 'International Tables Vol C Tables 4.2.6.8 and 6.1.1.4'
N N 0.0061 0.0033 'International Tables Vol C Tables 4.2.6.8 and 6.1.1.4'
O O 0.0106 0.0060 'International Tables Vol C Tables 4.2.6.8 and 6.1.1.4'
Cd Cd -0.8075 1.2024 'International Tables Vol C Tables 4.2.6.8 and 6.1.1.4'

loop_
_geom_angle_atom_site_label_1
_geom_angle_atom_site_label_2
_geom_angle_atom_site_label_3
_geom_angle
_geom_angle_site_symmetry_1
_geom_angle_site_symmetry_3
O1 Cd1 N1 129.88(6) . .
O1 Cd1 O4 90.45(6) . 1_655
N1 Cd1 O4 139.67(6) . 1_655
O1 Cd1 O2 97.00(6) . 2_676
N1 Cd1 O2 87.54(6) . 2_676
O4 Cd1 O2 87.26(6) 1_655 2_676
O1 Cd1 N2 85.90(7) . 2_667
N1 Cd1 N2 85.41(7) . 2_667
O4 Cd1 N2 99.53(6) 1_655 2_667
O2 Cd1 N2 172.62(6) 2_676 2_667
O1 Cd1 O3 140.18(5) . 1_655
N1 Cd1 O3 87.74(6) . 1_655
O4 Cd1 O3 53.40(5) 1_655 1_655
O2 Cd1 O3 97.20(6) 2_676 1_655
N2 Cd1 O3 84.70(7) 2_667 1_655
C1 O1 Cd1 105.20(14) . .
C1 O2 Cd1 117.27(14) . 2_676
C5 O3 Cd1 86.52(13) . 1_455
C5 O4 Cd1 98.01(13) . 1_455
C24 O7 C23 60.5(6) 2_757 .
C14 N1 C10 116.77(19) . .
C14 N1 Cd1 120.56(14) . .
C10 N1 Cd1 122.67(15) . .
C20 N2 C21 116.2(2) . .
C20 N2 Cd1 122.02(17) . 2_667
C21 N2 Cd1 121.19(17) . 2_667
C23 N3 C23 179.999(3) 2_757 .
C23 N3 C24 57.5(7) 2_757 .
C23 N3 C24 122.5(7) . .
C23 N3 C24 122.5(7) 2_757 2_757
C23 N3 C24 57.5(7) . 2_757
C24 N3 C24 180.000(2) . 2_757
C23 N3 C25 56.6(6) 2_757 .
C23 N3 C25 123.4(6) . .
C24 N3 C25 113.2(6) . .
C24 N3 C25 66.8(6) 2_757 .
C23 N3 C25 123.4(6) 2_757 2_757
C23 N3 C25 56.6(6) . 2_757
C24 N3 C25 66.8(6) . 2_757
C24 N3 C25 113.2(6) 2_757 2_757
C25 N3 C25 179.998(2) . 2_757
O1 C1 O2 123.3(2) . .
O1 C1 C2 117.74(19) . .
O2 C1 C2 118.91(19) . .
C9 C2 C3 120.4(2) . .
C9 C2 C1 120.27(19) . .
C3 C2 C1 119.37(19) . .
C4 C3 C2 119.93(19) . .
C6 C4 C3 119.68(19) . .
C6 C4 C5 119.6(2) . .
C3 C4 C5 120.66(19) . .
O3 C5 O4 122.0(2) . .
O3 C5 C4 119.9(2) . .
O4 C5 C4 118.1(2) . .
C4 C6 C7 120.5(2) . .
C9 C7 C6 119.9(2) . .
C9 C7 C8 122.11(19) . .
C6 C7 C8 117.9(2) . .
O5 C8 O6 123.6(2) . .
O5 C8 C7 122.4(2) . .
O6 C8 C7 114.0(2) . .
C7 C9 C2 119.57(19) . .
N1 C10 C11 122.6(2) . .
C12 C11 C10 120.3(2) . .
C11 C12 C13 117.0(2) . .
C11 C12 C15 122.0(2) . .
C13 C12 C15 121.0(2) . .
C14 C13 C12 119.6(2) . .
N1 C14 C13 123.8(2) . .
C12 C15 C16 110.14(19) . .
C15 C16 C17 113.6(2) . .
C18 C17 C16 111.4(2) . .
C19 C18 C22 116.3(2) . .
C19 C18 C17 120.7(3) . .
C22 C18 C17 123.0(3) . .
C18 C19 C20 120.0(3) . .
N2 C20 C19 123.6(3) . .
N2 C21 C22 123.5(3) . .
C21 C22 C18 120.3(3) . .
N3 C23 C24 65.5(7) . 2_757
N3 C23 C25 68.5(6) . 2_757
C24 C23 C25 132.5(9) 2_757 2_757
N3 C23 O7 118.2(10) . .
C24 C23 O7 53.5(7) 2_757 .
C25 C23 O7 159.3(13) 2_757 .
O7 C24 C23 66.0(7) 2_757 2_757
O7 C24 N3 122.1(8) 2_757 .
C23 C24 N3 57.0(6) 2_757 .
O7 C24 C25 179.2(10) 2_757 2_757
C23 C24 C25 114.7(8) 2_757 2_757
N3 C24 C25 58.6(5) . 2_757
C23 C25 N3 54.9(5) 2_757 .
C23 C25 C24 108.8(7) 2_757 2_757
N3 C25 C24 54.6(4) . 2_757
C26A N4A C27A 124(2) . .
C26A N4A C28A 120.5(19) . .
C27A N4A C28A 115(2) . .
O8A C26A N4A 118.9(15) . .
C26B N4B C28B 127(2) . .
C26B N4B C27B 116.2(17) . .
C28B N4B C27B 116.8(17) . .
O8B C26B N4B 130.1(13) . .

loop_
_geom_bond_atom_site_label_1
_geom_bond_atom_site_label_2
_geom_bond_distance
_geom_bond_site_symmetry_2
Cd1 O1 2.2586(16) .
Cd1 N1 2.3035(18) .
Cd1 O4 2.3086(15) 1_655
Cd1 O2 2.3748(16) 2_676
Cd1 N2 2.395(2) 2_667
Cd1 O3 2.5648(17) 1_655
O1 C1 1.253(3) .
O2 C1 1.265(3) .
O2 Cd1 2.3748(16) 2_676
O3 C5 1.250(3) .
O3 Cd1 2.5648(17) 1_455
O4 C5 1.267(3) .
O4 Cd1 2.3085(15) 1_455
O5 C8 1.210(3) .
O6 C8 1.313(3) .
O7 C24 1.226(11) 2_757
O7 C23 1.394(13) .
N1 C14 1.342(3) .
N1 C10 1.343(3) .
N2 C20 1.331(3) .
N2 C21 1.334(3) .
N2 Cd1 2.395(2) 2_667
N3 C23 1.320(9) 2_757
N3 C23 1.320(9) .
N3 C24 1.433(9) .
N3 C24 1.433(9) 2_757
N3 C25 1.501(8) .
N3 C25 1.501(8) 2_757
C1 C2 1.505(3) .
C2 C9 1.393(3) .
C2 C3 1.391(3) .
C3 C4 1.391(3) .
C4 C6 1.386(3) .
C4 C5 1.508(3) .
C6 C7 1.393(3) .
C7 C9 1.388(3) .
C7 C8 1.493(3) .
C10 C11 1.385(3) .
C11 C12 1.380(3) .
C12 C13 1.391(3) .
C12 C15 1.510(3) .
C13 C14 1.370(3) .
C15 C16 1.525(3) .
C16 C17 1.527(3) .
C17 C18 1.501(3) .
C18 C19 1.383(4) .
C18 C22 1.377(4) .
C19 C20 1.386(4) .
C21 C22 1.383(4) .
C23 C24 1.329(15) 2_757
C23 C25 1.347(15) 2_757
C24 O7 1.226(11) 2_757
C24 C23 1.329(15) 2_757
C24 C25 1.617(14) 2_757
C25 C23 1.347(15) 2_757
C25 C24 1.617(14) 2_757
O8A C26A 1.233(15) .
N4A C26A 1.28(3) .
N4A C27A 1.41(3) .
N4A C28A 1.49(3) .
O8B C26B 1.198(13) .
N4B C26B 1.34(2) .
N4B C28B 1.42(3) .
N4B C27B 1.46(3) .
